data_4321486
loop_
_publ_author_name
'Cheng-Yong Su'
'Bei-Sheng Kang'
'Chen-Xia Du'
'Qing-Chuan Yang'
'Thomas C. W. Mak'

_publ_section_title
;
 Formation of Mono-, Bi-, Tri-, and Tetranuclear Ag(I) Complexes of
 C3-Symmetric Tripodal Benzimidazole Ligands
;
_journal_name_full 'Inorganic Chemistry'
_journal_page_first 4843
_journal_page_last 4849
_journal_paper_doi 10.1021/ic991140g
_journal_volume 39
_journal_year 2000
_chemical_formula_sum 'C56 H56 Ag2 F6 N14 O7 S2'
_chemical_formula_weight 1431.01
_chemical_name_systematic
; 

 ? 

;
_space_group_IT_number 2
_symmetry_cell_setting triclinic
_symmetry_space_group_name_Hall '-P 1'
_symmetry_space_group_name_H-M 'P -1'
_atom_sites_solution_hydrogens geom
_atom_sites_solution_primary direct
_atom_sites_solution_secondary difmap
_audit_creation_method SHELXL
_cell_angle_alpha 70.69(3)
_cell_angle_beta 67.27(3)
_cell_angle_gamma 71.76(3)
_cell_formula_units_Z 1
_cell_length_a 11.629(2)
_cell_length_b 12.226(2)
_cell_length_c 13.236(3)
_cell_measurement_reflns_used 167
_cell_measurement_temperature 293(2)
_cell_volume 1600.5(7)
_computing_structure_refinement 'SHELXL-93 (Sheldrick, 1993)'
_computing_structure_solution 'SHELXS-86 (Sheldrick, 1990)'
_diffrn_ambient_temperature 293(2)
_diffrn_measurement_device IP
_diffrn_radiation_monochromator graphite
_diffrn_radiation_source 'fine-focus sealed tube'
_diffrn_radiation_type MoK\a
_diffrn_radiation_wavelength 0.71073
_diffrn_reflns_av_R_equivalents 0.0000
_diffrn_reflns_av_sigmaI/netI 0.0793
_diffrn_reflns_limit_h_max 13
_diffrn_reflns_limit_h_min -13
_diffrn_reflns_limit_k_max 0
_diffrn_reflns_limit_k_min -14
_diffrn_reflns_limit_l_max 14
_diffrn_reflns_limit_l_min -16
_diffrn_reflns_number 5109
_diffrn_reflns_theta_max 25.71
_diffrn_reflns_theta_min 2.15
_exptl_absorpt_coefficient_mu 0.754
_exptl_absorpt_correction_T_max 1.182
_exptl_absorpt_correction_T_min .882
_exptl_absorpt_correction_type ABSCOR
_exptl_crystal_colour colorless
_exptl_crystal_density_diffrn 1.485
_exptl_crystal_description prism
_exptl_crystal_F_000 726
_exptl_crystal_size_max .36
_exptl_crystal_size_mid .27
_exptl_crystal_size_min .21
_refine_diff_density_max 0.854
_refine_diff_density_min -0.745
_refine_diff_density_rms 0.122
_refine_ls_extinction_coef 0.0275(20)
_refine_ls_extinction_expression Fc^*^=kFc[1+0.001xFc^2^\l^3^/sin(2\q)]^-1/4^
_refine_ls_extinction_method SHELXL
_refine_ls_goodness_of_fit_all 1.060
_refine_ls_goodness_of_fit_obs 1.078
_refine_ls_hydrogen_treatment geom
_refine_ls_matrix_type full
_refine_ls_number_parameters 457
_refine_ls_number_reflns 5104
_refine_ls_number_restraints 15
_refine_ls_restrained_S_all 1.086
_refine_ls_restrained_S_obs 1.082
_refine_ls_R_factor_all 0.0829
_refine_ls_R_factor_obs 0.0772
_refine_ls_shift/esd_max 0.158
_refine_ls_shift/esd_mean 0.008
_refine_ls_structure_factor_coef Fsqd
_refine_ls_weighting_details 'w=1/[\s^2^(Fo^2^)+(0.1586P)^2^+1.0660P] where P=(Fo^2^+2Fc^2^)/3'
_refine_ls_weighting_scheme calc
_refine_ls_wR_factor_all 0.2462
_refine_ls_wR_factor_obs 0.2338
_reflns_number_observed 4635
_reflns_number_total 5109
_reflns_observed_criterion >2sigma(I)
_cod_data_source_file ic991140g_2.cif
_cod_data_source_block Compound2
_cod_depositor_comments
;
The following automatic conversions were performed:

'_refine_ls_weighting_scheme' value 'calc
w=1/[\s^2^(Fo^2^)+(0.1586P)^2^+1.0660P] where P=(Fo^2^+2Fc^2^)/3' was
changed to 'calc'. New tag '_refine_ls_weighting_details' was
created. The value of the new tag was set to
'w=1/[\s^2^(Fo^2^)+(0.1586P)^2^+1.0660P] where P=(Fo^2^+2Fc^2^)/3'.

Automatic conversion script
Id: cif_fix_values 3143 2015-03-26 13:38:13Z robertas 
;
_cod_original_cell_volume 1600.5(5)
_cod_database_code 4321486

loop_
_symmetry_equiv_pos_as_xyz
'x, y, z'
'-x, -y, -z'

loop_
_atom_site_aniso_label
_atom_site_aniso_U_11
_atom_site_aniso_U_22
_atom_site_aniso_U_33
_atom_site_aniso_U_23
_atom_site_aniso_U_13
_atom_site_aniso_U_12
Ag1 0.0753(2) 0.0865(2) 0.04660(12) -0.01341(11) -0.01319(11) -0.00907(13)
N1 0.0756(14) 0.0640(13) 0.0447(11) -0.0073(10) -0.0139(10) -0.0128(11)
N2 0.0789(15) 0.0675(15) 0.0527(13) -0.0061(11) -0.0180(11) -0.0140(12)
N3 0.0640(13) 0.0775(15) 0.0626(13) -0.0224(11) -0.0102(11) -0.0172(11)
N4 0.0703(13) 0.0637(14) 0.0528(12) -0.0026(11) -0.0193(10) -0.0089(11)
N5 0.094(2) 0.0563(13) 0.0554(13) -0.0058(11) -0.0223(12) -0.0102(12)
N6 0.0645(12) 0.0783(14) 0.0457(11) -0.0173(10) -0.0084(10) -0.0184(11)
N7 0.0737(14) 0.0711(14) 0.0451(11) -0.0131(10) -0.0116(10) -0.0128(12)
C1 0.080(2) 0.072(2) 0.0511(15) -0.0120(13) -0.0114(13) -0.0223(14)
C2 0.072(2) 0.069(2) 0.0525(14) -0.0160(12) -0.0115(13) -0.0172(13)
C3 0.074(2) 0.069(2) 0.070(2) -0.0240(14) -0.0208(14) -0.0080(14)
C4 0.089(2) 0.076(2) 0.099(2) -0.029(2) -0.033(2) -0.004(2)
C5 0.107(2) 0.080(2) 0.117(3) -0.015(2) -0.058(2) -0.008(2)
C6 0.114(3) 0.090(2) 0.070(2) 0.001(2) -0.040(2) -0.020(2)
C7 0.095(2) 0.075(2) 0.062(2) -0.008(2) -0.025(2) -0.018(2)
C8 0.073(2) 0.074(2) 0.0614(15) -0.0114(14) -0.0245(13) -0.0171(14)
C9 0.077(2) 0.102(3) 0.082(2) -0.032(2) -0.003(2) -0.013(2)
C10 0.084(2) 0.065(2) 0.0492(15) -0.0055(13) -0.0155(14) -0.009(2)
C11 0.073(2) 0.066(2) 0.0486(13) -0.0091(12) -0.0170(12) -0.0116(13)
C12 0.071(2) 0.067(2) 0.0592(15) -0.0143(13) -0.0204(12) -0.0103(14)
C13 0.082(2) 0.090(2) 0.065(2) -0.009(2) -0.019(2) -0.013(2)
C14 0.084(2) 0.109(3) 0.080(2) -0.038(2) -0.009(2) 0.013(2)
C15 0.096(3) 0.085(3) 0.116(3) -0.032(2) -0.023(3) 0.008(2)
C16 0.094(2) 0.071(2) 0.087(2) -0.023(2) -0.028(2) 0.005(2)
C17 0.076(2) 0.070(2) 0.068(2) -0.0151(14) -0.0212(14) -0.0108(15)
C18 0.124(3) 0.085(3) 0.059(2) -0.004(2) -0.025(2) -0.004(2)
C19 0.068(2) 0.068(2) 0.0530(15) -0.0145(13) -0.0082(13) -0.0149(13)
C20 0.076(2) 0.063(2) 0.0429(13) -0.0115(12) -0.0119(12) -0.0110(14)
C21 0.075(2) 0.073(2) 0.0518(14) -0.0132(13) -0.0201(12) -0.0110(14)
C22 0.093(2) 0.104(2) 0.064(2) -0.031(2) -0.0268(15) -0.014(2)
C23 0.092(2) 0.098(2) 0.090(2) -0.038(2) -0.036(2) -0.015(2)
C24 0.086(2) 0.089(2) 0.092(2) -0.016(2) -0.037(2) -0.022(2)
C25 0.067(2) 0.087(2) 0.074(2) -0.016(2) -0.0173(15) -0.019(2)
C26 0.0663(15) 0.070(2) 0.0521(14) -0.0106(12) -0.0165(12) -0.0140(13)
C27 0.088(2) 0.099(2) 0.045(2) -0.014(2) -0.003(2) -0.017(2)
S1 0.0986(6) 0.0776(5) 0.0947(7) -0.0026(5) -0.0270(5) -0.0298(4)
C28 0.181(6) 0.160(6) 0.169(7) 0.050(5) -0.051(6) -0.006(5)
O12 0.139(2) 0.136(2) 0.214(4) 0.084(3) -0.081(3) -0.069(2)
O13 0.100(2) 0.149(3) 0.166(3) -0.004(3) -0.048(2) -0.024(2)
O1W 0.098(5) 0.165(6) 0.198(8) -0.106(5) -0.038(5) -0.050(5)
O1W' 0.168(9) 0.282(16) 0.174(12) 0.000(11) -0.102(8) -0.145(9)

loop_
_atom_site_label
_atom_site_type_symbol
_atom_site_fract_x
_atom_site_fract_y
_atom_site_fract_z
_atom_site_U_iso_or_equiv
_atom_site_thermal_displace_type
_atom_site_occupancy
_atom_site_calc_flag
_atom_site_refinement_flags
_atom_site_disorder_group
Ag1 Ag 0.01698(2) 0.07591(2) 0.05413(2) 0.07412(10) Uani 1 d . .
N1 N -0.1818(3) -0.0706(2) 0.2134(2) 0.0651(8) Uani 1 d . .
N2 N -0.2264(3) 0.0084(2) -0.0182(2) 0.0698(9) Uani 1 d . .
N3 N -0.4292(3) 0.0547(2) 0.0915(2) 0.0691(8) Uani 1 d . .
N4 N 0.0468(3) -0.2128(2) 0.0871(2) 0.0667(8) Uani 1 d . .
N5 N 0.0645(3) -0.3492(2) 0.2439(2) 0.0723(9) Uani 1 d . .
N6 N -0.0654(2) 0.0948(2) 0.2317(2) 0.0642(8) Uani 1 d . .
N7 N -0.1876(3) 0.0806(2) 0.4111(2) 0.0665(8) Uani 1 d . .
C1 C -0.2697(3) -0.1037(3) 0.1792(3) 0.0698(10) Uani 1 d . .
C2 C -0.3092(3) -0.0135(3) 0.0850(3) 0.0663(10) Uani 1 d . .
C3 C -0.4239(3) 0.1242(3) -0.0159(3) 0.0714(10) Uani 1 d . .
C4 C -0.5145(4) 0.2073(4) -0.0599(4) 0.0882(13) Uani 1 d . .
C5 C -0.4761(4) 0.2601(4) -0.1735(4) 0.0990(15) Uani 1 d . .
C6 C -0.3475(4) 0.2328(4) -0.2393(3) 0.0940(15) Uani 1 d . .
C7 C -0.2575(4) 0.1504(3) -0.1979(3) 0.0801(12) Uani 1 d . .
C8 C -0.2961(3) 0.0949(3) -0.0832(3) 0.0693(10) Uani 1 d . .
C9 C -0.5420(4) 0.0559(4) 0.1885(4) 0.093(2) Uani 1 d . .
H9A H -0.6119 0.1131 0.1672 0.080 Uiso 1 calc . .
H9B H -0.5272 0.0767 0.2457 0.080 Uiso 1 calc . .
H9C H -0.5620 -0.0213 0.2173 0.080 Uiso 1 calc . .
C10 C -0.1090(4) -0.1740(3) 0.2731(3) 0.0717(11) Uani 1 d . .
C11 C -0.0027(3) -0.2422(3) 0.1976(3) 0.0651(10) Uani 1 d . .
C12 C 0.1502(3) -0.3041(3) 0.0577(3) 0.0671(10) Uani 1 d . .
C13 C 0.2356(4) -0.3169(4) -0.0462(3) 0.0840(13) Uani 1 d . .
C14 C 0.3310(4) -0.4199(4) -0.0495(4) 0.101(2) Uani 1 d . .
C15 C 0.3378(5) -0.5008(4) 0.0488(5) 0.107(2) Uani 1 d . .
C16 C 0.2583(4) -0.4908(4) 0.1534(4) 0.0888(14) Uani 1 d . .
C17 C 0.1638(3) -0.3895(3) 0.1551(3) 0.0735(11) Uani 1 d . .
C18 C 0.0399(5) -0.4091(4) 0.3622(3) 0.099(2) Uani 1 d . .
H18A H 0.1017 -0.4822 0.3701 0.080 Uiso 1 calc . .
H18B H -0.0442 -0.4253 0.3928 0.080 Uiso 1 calc . .
H18C H 0.0458 -0.3593 0.4022 0.080 Uiso 1 calc . .
C19 C -0.2558(3) 0.0135(3) 0.2864(3) 0.0665(10) Uani 1 d . .
C20 C -0.1691(3) 0.0624(3) 0.3089(3) 0.0642(10) Uani 1 d . .
C21 C -0.0875(3) 0.1281(3) 0.3979(3) 0.0681(10) Uani 1 d . .
C22 C -0.0563(4) 0.1659(4) 0.4709(3) 0.0850(12) Uani 1 d . .
C23 C 0.0522(4) 0.2093(4) 0.4283(3) 0.0883(12) Uani 1 d . .
C24 C 0.1280(4) 0.2196(4) 0.3176(4) 0.0866(13) Uani 1 d . .
C25 C 0.0987(3) 0.1801(3) 0.2437(3) 0.0777(12) Uani 1 d . .
C26 C -0.0109(3) 0.1360(3) 0.2866(3) 0.0647(9) Uani 1 d . .
C27 C -0.2878(4) 0.0527(4) 0.5164(3) 0.0848(14) Uani 1 d . .
H27A H -0.2762 0.0758 0.5738 0.080 Uiso 1 calc . .
H27B H -0.2845 -0.0310 0.5383 0.080 Uiso 1 calc . .
H27C H -0.3692 0.0950 0.5068 0.080 Uiso 1 calc . .
S1 S -0.60559(11) 0.27506(10) 0.42561(11) 0.0934(4) Uani 1 d . .
C28 C -0.5335(4) 0.3784(4) 0.4325(3) 0.203(5) Uani 1 d D .
O11 O -0.5687(8) 0.2739(7) 0.3045(7) 0.145(3) Uiso 0.60 d P .
O11' O -0.4986(12) 0.2418(11) 0.3363(11) 0.153(4) Uiso 0.40 d P .
O12 O -0.5845(4) 0.1777(4) 0.5088(4) 0.178(2) Uani 1 d . .
O13 O -0.7368(4) 0.3314(4) 0.4439(4) 0.146(2) Uani 1 d . .
F11 F -0.5320(7) 0.3620(6) 0.5361(3) 0.198(3) Uiso 0.60 d PD 1
F12 F -0.5675(6) 0.4900(4) 0.3937(5) 0.176(3) Uiso 0.50 d PD 1
F13 F -0.4110(5) 0.3412(6) 0.3750(5) 0.178(3) Uiso 0.50 d PD 1
F11' F -0.6197(6) 0.4258(8) 0.5166(4) 0.221(6) Uiso 0.40 d PD 2
F12' F -0.5291(5) 0.4679(5) 0.3407(3) 0.129(2) Uiso 0.50 d PD 2
F13' F -0.4257(4) 0.3491(7) 0.4502(5) 0.160(3) Uiso 0.50 d PD 2
O1W O -0.1698(9) -0.3782(10) 0.0955(11) 0.135(3) Uani 0.30 d P .
O1W' O -0.1484(16) -0.5132(22) 0.2069(19) 0.183(7) Uani 0.20 d P .
H1A H -0.3215(33) -0.1153(31) 0.2418(33) 0.080 Uiso 1 d . .
H1B H -0.2228(35) -0.1562(33) 0.1610(33) 0.080 Uiso 1 d . .
H4B H -0.6072(34) 0.2144(31) 0.0067(32) 0.080 Uiso 1 d . .
H5A H -0.5388(33) 0.3344(32) -0.1895(32) 0.080 Uiso 1 d . .
H6A H -0.3418(34) 0.2483(33) -0.2970(32) 0.080 Uiso 1 d . .
H7A H -0.1354(33) 0.1424(32) -0.2536(32) 0.080 Uiso 1 d . .
H10A H -0.1637(34) -0.2091(32) 0.3216(33) 0.080 Uiso 1 d . .
H10B H -0.0328(34) -0.1474(32) 0.3079(33) 0.080 Uiso 1 d . .
H13A H 0.2375(33) -0.2484(31) -0.1064(32) 0.080 Uiso 1 d . .
H14A H 0.3681(34) -0.4345(31) -0.1161(32) 0.080 Uiso 1 d . .
H15A H 0.3842(35) -0.5458(33) 0.0491(34) 0.080 Uiso 1 d . .
H16A H 0.2838(34) -0.5405(32) 0.2056(33) 0.080 Uiso 1 d . .
H19A H -0.3098(33) -0.0148(31) 0.3587(32) 0.080 Uiso 1 d . .
H19B H -0.2937(34) 0.0693(32) 0.2580(32) 0.080 Uiso 1 d . .
H22A H -0.0801(34) 0.1725(33) 0.5254(33) 0.080 Uiso 1 d . .
H23A H 0.0866(33) 0.2373(30) 0.4737(31) 0.080 Uiso 1 d . .
H24A H 0.2071(35) 0.2438(32) 0.3109(33) 0.080 Uiso 1 d . .
H25A H 0.1309(34) 0.1862(32) 0.1624(33) 0.080 Uiso 1 d . .

loop_
_atom_type_symbol
_atom_type_description
_atom_type_scat_dispersion_real
_atom_type_scat_dispersion_imag
_atom_type_scat_source
C C 0.0033 0.0016 'International Tables Vol C Tables 4.2.6.8 and 6.1.1.4'
H H 0.0000 0.0000 'International Tables Vol C Tables 4.2.6.8 and 6.1.1.4'
N N 0.0061 0.0033 'International Tables Vol C Tables 4.2.6.8 and 6.1.1.4'
O O 0.0106 0.0060 'International Tables Vol C Tables 4.2.6.8 and 6.1.1.4'
F F 0.0171 0.0103 'International Tables Vol C Tables 4.2.6.8 and 6.1.1.4'
S S 0.1246 0.1234 'International Tables Vol C Tables 4.2.6.8 and 6.1.1.4'
Ag Ag -0.8971 1.1015 'International Tables Vol C Tables 4.2.6.8 and 6.1.1.4'

loop_
_geom_angle_atom_site_label_1
_geom_angle_atom_site_label_2
_geom_angle_atom_site_label_3
_geom_angle
_geom_angle_site_symmetry_1
_geom_angle_site_symmetry_3
_geom_angle_publ_flag
N6 Ag1 N4 122.21(10) . 2 ?
N6 Ag1 N2 109.22(11) . 2 ?
N4 Ag1 N2 117.90(10) 2 2 ?
N6 Ag1 Ag1 131.63(8) . 2 ?
N4 Ag1 Ag1 79.87(9) 2 2 ?
N2 Ag1 Ag1 91.30(9) 2 2 ?
C10 N1 C1 111.7(3) . . ?
C10 N1 C19 109.9(3) . . ?
C1 N1 C19 109.0(3) . . ?
C2 N2 C8 105.2(3) . . ?
C2 N2 Ag1 121.7(2) . 2 ?
C8 N2 Ag1 132.8(2) . 2 ?
C2 N3 C3 106.8(2) . . ?
C2 N3 C9 128.4(3) . . ?
C3 N3 C9 124.9(3) . . ?
C11 N4 C12 106.6(3) . . ?
C11 N4 Ag1 135.1(2) . 2 ?
C12 N4 Ag1 117.1(2) . 2 ?
C11 N5 C17 107.0(3) . . ?
C11 N5 C18 127.4(3) . . ?
C17 N5 C18 125.6(3) . . ?
C20 N6 C26 105.8(3) . . ?
C20 N6 Ag1 127.6(3) . . ?
C26 N6 Ag1 126.5(2) . . ?
C20 N7 C21 107.0(3) . . ?
C20 N7 C27 128.3(4) . . ?
C21 N7 C27 124.6(3) . . ?
N1 C1 C2 113.6(3) . . ?
N2 C2 N3 112.8(3) . . ?
N2 C2 C1 121.1(3) . . ?
N3 C2 C1 126.1(3) . . ?
C4 C3 N3 132.6(3) . . ?
C4 C3 C8 121.8(3) . . ?
N3 C3 C8 105.6(3) . . ?
C5 C4 C3 117.4(4) . . ?
C4 C5 C6 120.4(4) . . ?
C7 C6 C5 123.0(4) . . ?
C6 C7 C8 116.9(3) . . ?
N2 C8 C7 129.9(3) . . ?
N2 C8 C3 109.7(3) . . ?
C7 C8 C3 120.4(3) . . ?
N1 C10 C11 113.4(3) . . ?
N4 C11 N5 111.5(3) . . ?
N4 C11 C10 129.2(3) . . ?
N5 C11 C10 119.1(3) . . ?
C13 C12 N4 130.4(3) . . ?
C13 C12 C17 120.3(3) . . ?
N4 C12 C17 109.3(3) . . ?
C12 C13 C14 117.4(4) . . ?
C15 C14 C13 119.3(4) . . ?
C16 C15 C14 125.6(4) . . ?
C15 C16 C17 114.4(4) . . ?
C16 C17 N5 131.3(3) . . ?
C16 C17 C12 123.1(3) . . ?
N5 C17 C12 105.6(3) . . ?
C20 C19 N1 110.5(3) . . ?
N6 C20 N7 112.1(4) . . ?
N6 C20 C19 123.5(3) . . ?
N7 C20 C19 124.3(3) . . ?
C26 C21 N7 106.2(3) . . ?
C26 C21 C22 120.6(4) . . ?
N7 C21 C22 133.2(3) . . ?
C23 C22 C21 117.4(3) . . ?
C22 C23 C24 122.8(5) . . ?
C23 C24 C25 120.3(4) . . ?
C26 C25 C24 117.0(3) . . ?
C25 C26 C21 121.8(4) . . ?
C25 C26 N6 129.2(3) . . ?
C21 C26 N6 108.9(3) . . ?
O12 S1 O11' 98.2(5) . . ?
O12 S1 O13 113.7(3) . . ?
O11' S1 O13 138.1(7) . . ?
O12 S1 O11 124.4(4) . . ?
O11' S1 O11 39.1(6) . . ?
O13 S1 O11 99.0(4) . . ?
O12 S1 C28 105.1(3) . . ?
O11' S1 C28 90.9(6) . . ?
O13 S1 C28 105.3(3) . . ?
O11 S1 C28 108.0(4) . . ?
F12 C28 F11 107.6(6) . . ?
F13' C28 F11' 107.0(5) . . ?
F13' C28 F12' 108.5(5) . . ?
F11' C28 F12' 104.3(5) . . ?
F12 C28 F13 109.0(5) . . ?
F11 C28 F13 103.8(5) . . ?
F12 C28 S1 122.0(5) . . ?
F13' C28 S1 122.9(5) . . ?
F11 C28 S1 111.4(4) . . ?
F11' C28 S1 103.7(5) . . ?
F12' C28 S1 108.7(4) . . ?
F13 C28 S1 101.4(5) . . ?
O11' O11 S1 65.5(9) . . ?
O11 O11' S1 75.4(9) . . ?

loop_
_geom_bond_atom_site_label_1
_geom_bond_atom_site_label_2
_geom_bond_distance
_geom_bond_site_symmetry_2
_geom_bond_publ_flag
Ag1 N6 2.231(3) . ?
Ag1 N4 2.252(3) 2 ?
Ag1 N2 2.253(3) 2 ?
Ag1 Ag1 2.8827(9) 2 ?
N1 C10 1.457(4) . ?
N1 C1 1.467(6) . ?
N1 C19 1.481(5) . ?
N2 C2 1.329(4) . ?
N2 C8 1.385(4) . ?
N2 Ag1 2.253(3) 2 ?
N3 C2 1.369(4) . ?
N3 C3 1.383(4) . ?
N3 C9 1.438(5) . ?
N4 C11 1.315(4) . ?
N4 C12 1.389(4) . ?
N4 Ag1 2.252(3) 2 ?
N5 C11 1.377(4) . ?
N5 C17 1.391(4) . ?
N5 C18 1.448(5) . ?
N6 C20 1.318(4) . ?
N6 C26 1.406(5) . ?
N7 C20 1.367(5) . ?
N7 C21 1.387(5) . ?
N7 C27 1.447(4) . ?
C1 C2 1.483(5) . ?
C3 C4 1.377(6) . ?
C3 C8 1.409(5) . ?
C4 C5 1.377(6) . ?
C5 C6 1.407(6) . ?
C6 C7 1.352(6) . ?
C7 C8 1.396(5) . ?
C10 C11 1.474(5) . ?
C12 C13 1.376(5) . ?
C12 C17 1.393(5) . ?
C13 C14 1.394(6) . ?
C14 C15 1.362(7) . ?
C15 C16 1.357(7) . ?
C16 C17 1.375(5) . ?
C19 C20 1.479(6) . ?
C21 C26 1.386(4) . ?
C21 C22 1.396(6) . ?
C22 C23 1.364(6) . ?
C23 C24 1.374(6) . ?
C24 C25 1.407(7) . ?
C25 C26 1.381(5) . ?
S1 O12 1.360(4) . ?
S1 O11' 1.406(12) . ?
S1 O13 1.424(4) . ?
S1 O11 1.495(9) . ?
S1 C28 1.762(6) . ?
C28 F12 1.279(5) . ?
C28 F13' 1.284(6) . ?
C28 F11 1.325(6) . ?
C28 F11' 1.334(6) . ?
C28 F12' 1.335(5) . ?
C28 F13 1.343(5) . ?
O11 O11' 0.98(2) . ?
